data_4350778
loop_
_publ_author_name
'Chen, Pengyun'
'Murshed, M. Mangir'
'Fischer, Michael'
'Frederichs, Thomas'
'Gesing, Thorsten M.'

_publ_section_title
;
 KLi2RE(BO3)2 (RE = Dy, Ho, Er, Tm, Yb, and Y): Structural, Spectroscopic,
 And Thermogravimetric Studies on a Series of Mixed-Alkali Rare-Earth
 Orthoborates
;
_journal_issue 24
_journal_name_full 'Inorganic Chemistry'
_journal_page_first 18214
_journal_page_last 18224
_journal_paper_doi 10.1021/acs.inorgchem.0c02684
_journal_volume 59
_journal_year 2020
_chemical_formula_sum 'B2 Ho K Li2 O6'
_chemical_formula_weight 335.53
_space_group_crystal_system monoclinic
_space_group_IT_number 14
_space_group_name_Hall '-P 2yn'
_space_group_name_H-M_alt 'P 1 21/n 1'
_atom_sites_solution_hydrogens .
_audit_creation_method SHELXL-2018/3
_cell_angle_alpha 90
_cell_angle_beta 102.8257(6)
_cell_angle_gamma 90
_cell_formula_units_Z 4
_cell_length_a 6.71112(5)
_cell_length_b 9.31737(6)
_cell_length_c 8.99091(6)
_cell_measurement_reflns_used 8726
_cell_measurement_temperature 300(2)
_cell_measurement_theta_max 33.15
_cell_measurement_theta_min 3.19
_cell_volume 548.175(7)
_computing_structure_refinement 'SHELXL-2018/3 (Sheldrick, 2018)'
_computing_structure_solution 'SHELXT 2014/5 (Sheldrick, 2014)'
_diffrn_ambient_temperature 300(2)
_diffrn_measured_fraction_theta_full 1.000
_diffrn_measured_fraction_theta_max 0.998
_diffrn_measurement_device_type 'Bruker D8 venture'
_diffrn_radiation_type MoK\a
_diffrn_radiation_wavelength 0.71073
_diffrn_reflns_av_R_equivalents 0.0505
_diffrn_reflns_av_unetI/netI 0.0280
_diffrn_reflns_Laue_measured_fraction_full 1.000
_diffrn_reflns_Laue_measured_fraction_max 0.998
_diffrn_reflns_limit_h_max 10
_diffrn_reflns_limit_h_min -10
_diffrn_reflns_limit_k_max 14
_diffrn_reflns_limit_k_min -14
_diffrn_reflns_limit_l_max 13
_diffrn_reflns_limit_l_min -13
_diffrn_reflns_number 19650
_diffrn_reflns_point_group_measured_fraction_full 1.000
_diffrn_reflns_point_group_measured_fraction_max 0.998
_diffrn_reflns_theta_full 25.242
_diffrn_reflns_theta_max 33.199
_diffrn_reflns_theta_min 3.191
_exptl_absorpt_coefficient_mu 15.150
_exptl_absorpt_correction_T_max 0.6974
_exptl_absorpt_correction_T_min 0.5399
_exptl_absorpt_correction_type numerical
_exptl_absorpt_process_details ' J. Appl. Cryst. 48 (2015) 3-10.'
_exptl_crystal_colour pink
_exptl_crystal_density_diffrn 4.066
_exptl_crystal_description Prism
_exptl_crystal_F_000 600
_exptl_crystal_size_max 0.074
_exptl_crystal_size_mid 0.071
_exptl_crystal_size_min 0.033
_refine_diff_density_max 0.878
_refine_diff_density_min -0.850
_refine_diff_density_rms 0.220
_refine_ls_extinction_coef 0.00342(14)
_refine_ls_extinction_expression Fc^*^=kFc[1+0.001xFc^2^\l^3^/sin(2\q)]^-1/4^
_refine_ls_extinction_method 'SHELXL-2018/3 (Sheldrick 2018)'
_refine_ls_goodness_of_fit_ref 1.053
_refine_ls_hydrogen_treatment undef
_refine_ls_matrix_type full
_refine_ls_number_parameters 110
_refine_ls_number_reflns 2096
_refine_ls_number_restraints 0
_refine_ls_restrained_S_all 1.053
_refine_ls_R_factor_all 0.0299
_refine_ls_R_factor_gt 0.0202
_refine_ls_shift/su_max 0.001
_refine_ls_shift/su_mean 0.000
_refine_ls_structure_factor_coef Fsqd
_refine_ls_weighting_details 'w=1/[\s^2^(Fo^2^)+(0.0079P)^2^+0.7817P] where P=(Fo^2^+2Fc^2^)/3'
_refine_ls_weighting_scheme calc
_refine_ls_wR_factor_gt 0.0303
_refine_ls_wR_factor_ref 0.0319
_reflns_Friedel_coverage 0.000
_reflns_Friedel_fraction_full .
_reflns_Friedel_fraction_max .
_reflns_number_gt 1808
_reflns_number_total 2096
_reflns_threshold_expression 'I > 2\s(I)'
_cod_data_source_file KLi2Ho_BO3_2.cif
_cod_data_source_block KLi2Ho(BO3)2
_cod_depositor_comments
;
The following automatic conversions were performed:

data item '_exptl_absorpt_correction_type' value 'Numerical' was
changed to 'numerical' in accordance with the built-in table derived
from the CIF Core dictionary named 'cif_core.dic' version 2.4.5 last
updated on 2014-11-21.

Automatic conversion script
Id: cif_fix_values 8369 2020-08-20 11:38:08Z andrius 
;
_cod_original_cell_volume 548.174(7)
_cod_original_sg_symbol_H-M 'P 21/n'
_cod_database_code 4350778
_shelx_shelxl_version_number 2018/3
_shelx_space_group_comment
;
The symmetry employed for this shelxl refinement is uniquely defined
by the following loop, which should always be used as a source of
symmetry information in preference to the above space-group names.
They are only intended as comments.
;

loop_
_space_group_symop_operation_xyz
'x, y, z'
'-x+1/2, y+1/2, -z+1/2'
'-x, -y, -z'
'x-1/2, -y-1/2, z-1/2'

loop_
_atom_site_label
_atom_site_type_symbol
_atom_site_fract_x
_atom_site_fract_y
_atom_site_fract_z
_atom_site_U_iso_or_equiv
_atom_site_adp_type
_atom_site_occupancy
_atom_site_site_symmetry_order
_atom_site_calc_flag
_atom_site_refinement_flags_posn
_atom_site_refinement_flags_adp
_atom_site_refinement_flags_occupancy
_atom_site_disorder_assembly
_atom_site_disorder_group
Ho Ho 0.53732(2) 0.88288(2) 0.34214(2) 0.00490(4) Uani 1 1 d . . . . .
K K 0.57442(9) 0.37574(6) 0.41377(7) 0.01071(11) Uani 1 1 d . . . . .
O1 O 0.7233(3) 0.72717(19) 0.8172(2) 0.0075(4) Uani 1 1 d . . . . .
O2 O 0.6006(3) 0.9643(2) 0.8586(2) 0.0084(4) Uani 1 1 d . . . . .
O3 O 0.6021(3) 0.8943(2) 0.6075(2) 0.0100(4) Uani 1 1 d . . . . .
O4 O 0.6579(3) 0.4983(2) 0.1496(2) 0.0078(4) Uani 1 1 d . . . . .
O5 O 0.5740(3) 0.7480(2) 0.1239(2) 0.0090(4) Uani 1 1 d . . . . .
O6 O 0.6593(3) 0.6505(2) 0.3700(2) 0.0090(4) Uani 1 1 d . . . . .
B1 B 0.6489(5) 0.8589(3) 0.7626(4) 0.0071(5) Uani 1 1 d . . . . .
B2 B 0.6314(4) 0.6300(3) 0.2151(3) 0.0065(5) Uani 1 1 d . . . . .
Li1 Li 0.4176(8) 0.8833(6) 0.9949(6) 0.0132(10) Uani 1 1 d . . . . .
Li2 Li 0.4179(8) 0.3848(6) 0.0505(6) 0.0145(10) Uani 1 1 d . . . . .

loop_
_atom_site_aniso_label
_atom_site_aniso_U_11
_atom_site_aniso_U_22
_atom_site_aniso_U_33
_atom_site_aniso_U_23
_atom_site_aniso_U_13
_atom_site_aniso_U_12
Ho 0.00613(6) 0.00409(6) 0.00460(6) -0.00003(5) 0.00146(4) 0.00008(5)
K 0.0134(3) 0.0091(2) 0.0094(3) 0.0002(2) 0.0023(2) -0.0021(2)
O1 0.0080(9) 0.0070(8) 0.0077(9) 0.0016(7) 0.0018(7) 0.0030(7)
O2 0.0115(9) 0.0073(8) 0.0063(9) -0.0005(7) 0.0019(8) 0.0025(7)
O3 0.0162(10) 0.0100(9) 0.0031(8) 0.0008(7) 0.0011(7) 0.0035(8)
O4 0.0072(9) 0.0071(8) 0.0090(10) -0.0023(7) 0.0018(7) 0.0002(7)
O5 0.0141(10) 0.0069(8) 0.0066(10) 0.0012(7) 0.0034(8) 0.0018(7)
O6 0.0134(10) 0.0079(8) 0.0053(9) -0.0009(7) 0.0012(7) 0.0023(7)
B1 0.0056(13) 0.0064(13) 0.0091(14) -0.0012(10) 0.0016(10) -0.0001(10)
B2 0.0039(12) 0.0071(13) 0.0088(13) 0.0004(11) 0.0023(10) -0.0004(10)
Li1 0.012(2) 0.012(2) 0.012(2) 0.001(2) -0.003(2) -0.002(2)
Li2 0.017(3) 0.013(2) 0.014(3) -0.002(2) 0.003(2) -0.003(2)

loop_
_atom_type_symbol
_atom_type_description
_atom_type_scat_dispersion_real
_atom_type_scat_dispersion_imag
_atom_type_scat_source
B B 0.0013 0.0007 'International Tables Vol C Tables 4.2.6.8 and 6.1.1.4'
Ho Ho -0.2175 4.6783 'International Tables Vol C Tables 4.2.6.8 and 6.1.1.4'
K K 0.2009 0.2494 'International Tables Vol C Tables 4.2.6.8 and 6.1.1.4'
Li Li -0.0003 0.0001 'International Tables Vol C Tables 4.2.6.8 and 6.1.1.4'
O O 0.0106 0.0060 'International Tables Vol C Tables 4.2.6.8 and 6.1.1.4'

loop_
_geom_angle_atom_site_label_1
_geom_angle_atom_site_label_2
_geom_angle_atom_site_label_3
_geom_angle
_geom_angle_site_symmetry_1
_geom_angle_site_symmetry_3
O4 Ho O6 98.25(7) 2_655 .
O4 Ho O1 176.09(7) 2_655 4_575
O6 Ho O1 83.58(7) . 4_575
O4 Ho O2 86.36(7) 2_655 3_676
O6 Ho O2 136.84(7) . 3_676
O1 Ho O2 89.95(7) 4_575 3_676
O4 Ho O3 89.05(7) 2_655 .
O6 Ho O3 87.17(7) . .
O1 Ho O3 94.50(7) 4_575 .
O2 Ho O3 135.95(7) 3_676 .
O4 Ho O3 88.29(7) 2_655 3_676
O6 Ho O3 161.74(7) . 3_676
O1 Ho O3 90.98(7) 4_575 3_676
O2 Ho O3 60.25(7) 3_676 3_676
O3 Ho O3 75.85(7) . 3_676
O4 Ho O5 91.11(7) 2_655 .
O6 Ho O5 59.79(7) . .
O1 Ho O5 86.84(7) 4_575 .
O2 Ho O5 77.31(7) 3_676 .
O3 Ho O5 146.63(7) . .
O3 Ho O5 137.51(7) 3_676 .
O4 Ho B2 97.44(8) 2_655 .
O6 Ho B2 29.96(8) . .
O1 Ho B2 82.41(8) 4_575 .
O2 Ho B2 106.90(8) 3_676 .
O3 Ho B2 117.13(8) . .
O3 Ho B2 165.73(8) 3_676 .
O5 Ho B2 29.96(8) . .
O4 Ho B1 86.33(8) 2_655 3_676
O6 Ho B1 166.21(8) . 3_676
O1 Ho B1 91.11(8) 4_575 3_676
O2 Ho B1 30.02(8) 3_676 3_676
O3 Ho B1 105.98(8) . 3_676
O3 Ho B1 30.23(8) 3_676 3_676
O5 Ho B1 107.33(8) . 3_676
B2 Ho B1 136.73(9) . 3_676
O4 Ho Li1 93.60(11) 2_655 1_554
O6 Ho Li1 96.83(11) . 1_554
O1 Ho Li1 82.74(11) 4_575 1_554
O2 Ho Li1 40.03(11) 3_676 1_554
O3 Ho Li1 174.83(11) . 1_554
O3 Ho Li1 99.77(11) 3_676 1_554
O5 Ho Li1 37.86(11) . 1_554
B2 Ho Li1 66.94(12) . 1_554
B1 Ho Li1 69.81(12) 3_676 1_554
O4 Ho Li2 146.88(10) 2_655 2
O6 Ho Li2 107.07(10) . 2
O1 Ho Li2 34.14(10) 4_575 2
O2 Ho Li2 89.38(10) 3_676 2
O3 Ho Li2 71.61(10) . 2
O3 Ho Li2 61.46(10) 3_676 2
O5 Ho Li2 119.91(10) . 2
B2 Ho Li2 115.17(11) . 2
B1 Ho Li2 74.14(11) 3_676 2
Li1 Ho Li2 103.98(13) 1_554 2
O4 Ho K 128.59(5) 2_655 3_666
O6 Ho K 53.01(5) . 3_666
O1 Ho K 55.21(5) 4_575 3_666
O2 Ho K 144.71(5) 3_676 3_666
O3 Ho K 53.02(5) . 3_666
O3 Ho K 109.92(5) 3_676 3_666
O5 Ho K 103.38(5) . 3_666
B2 Ho K 76.61(6) . 3_666
B1 Ho K 132.48(6) 3_676 3_666
Li1 Ho K 127.40(10) 1_554 3_666
Li2 Ho K 59.19(9) 2 3_666
O6 K O1 111.74(6) . 3_666
O6 K O5 100.43(6) . 2_645
O1 K O5 105.09(6) 3_666 2_645
O6 K O2 70.36(6) . 2_646
O1 K O2 175.21(6) 3_666 2_646
O5 K O2 70.16(6) 2_645 2_646
O6 K O6 111.17(5) . 3_666
O1 K O6 94.04(6) 3_666 3_666
O5 K O6 133.56(6) 2_645 3_666
O2 K O6 89.05(6) 2_646 3_666
O6 K O3 164.29(6) . 3_666
O1 K O3 52.83(6) 3_666 3_666
O5 K O3 87.91(6) 2_645 3_666
O2 K O3 125.27(6) 2_646 3_666
O6 K O3 70.60(6) 3_666 3_666
O6 K O4 52.77(6) . .
O1 K O4 75.37(6) 3_666 .
O5 K O4 74.43(6) 2_645 .
O2 K O4 103.45(6) 2_646 .
O6 K O4 152.00(6) 3_666 .
O3 K O4 118.33(6) 3_666 .
O6 K O1 120.84(6) . 2_646
O1 K O1 127.38(3) 3_666 2_646
O5 K O1 68.43(6) 2_645 2_646
O2 K O1 50.88(5) 2_646 2_646
O6 K O1 66.36(6) 3_666 2_646
O3 K O1 74.56(6) 3_666 2_646
O4 K O1 140.25(6) . 2_646
O6 K B1 137.73(8) . 3_666
O1 K B1 27.97(7) 3_666 3_666
O5 K B1 87.68(7) 2_645 3_666
O2 K B1 148.53(7) 2_646 3_666
O6 K B1 90.73(8) 3_666 3_666
O3 K B1 28.36(7) 3_666 3_666
O4 K B1 91.14(8) . 3_666
O1 K B1 100.82(7) 2_646 3_666
O6 K B2 26.89(7) . .
O1 K B2 89.60(7) 3_666 .
O5 K B2 92.41(7) 2_645 .
O2 K B2 91.20(7) 2_646 .
O6 K B2 130.26(7) 3_666 .
O3 K B2 140.76(7) 3_666 .
O4 K B2 27.12(7) . .
O1 K B2 140.99(7) 2_646 .
B1 K B2 112.42(9) 3_666 .
O6 K K 57.06(5) . 3_666
O1 K K 112.65(5) 3_666 3_666
O5 K K 141.03(5) 2_645 3_666
O2 K K 72.13(5) 2_646 3_666
O6 K K 54.11(4) 3_666 3_666
O3 K K 122.50(5) 3_666 3_666
O4 K K 105.61(5) . 3_666
O1 K K 94.85(5) 2_646 3_666
B1 K K 130.87(7) 3_666 3_666
B2 K K 78.86(6) . 3_666
O6 K B1 94.82(7) . 2_646
O1 K B1 152.68(7) 3_666 2_646
O5 K B1 74.90(7) 2_645 2_646
O2 K B1 26.79(7) 2_646 2_646
O6 K B1 69.49(7) 3_666 2_646
O3 K B1 100.23(7) 3_666 2_646
O4 K B1 128.88(7) . 2_646
O1 K B1 26.36(6) 2_646 2_646
B1 K B1 127.14(6) 3_666 2_646
B2 K B1 117.71(8) . 2_646
K K B1 75.98(6) 3_666 2_646
B1 O1 Li2 120.1(2) . 3_666
B1 O1 Ho 133.06(18) . 4_676
Li2 O1 Ho 104.85(18) 3_666 4_676
B1 O1 K 83.99(16) . 3_666
Li2 O1 K 84.50(17) 3_666 3_666
Ho O1 K 114.71(7) 4_676 3_666
B1 O1 K 86.33(15) . 2_656
Li2 O1 K 86.99(17) 3_666 2_656
Ho O1 K 83.16(6) 4_676 2_656
K O1 K 161.68(8) 3_666 2_656
B1 O2 Li1 170.3(2) . 3_677
B1 O2 Li1 111.2(2) . .
Li1 O2 Li1 74.4(2) 3_677 .
B1 O2 Ho 93.35(16) . 3_676
Li1 O2 Ho 90.27(17) 3_677 3_676
Li1 O2 Ho 119.95(17) . 3_676
B1 O2 K 89.66(16) . 2_656
Li1 O2 K 82.82(16) 3_677 2_656
Li1 O2 K 85.79(16) . 2_656
Ho O2 K 150.52(9) 3_676 2_656
B1 O3 Ho 163.57(17) . .
B1 O3 Ho 91.55(15) . 3_676
Ho O3 Ho 104.15(7) . 3_676
B1 O3 K 81.54(15) . 3_666
Ho O3 K 84.72(6) . 3_666
Ho O3 K 129.08(8) 3_676 3_666
B2 O4 Li2 119.8(2) . .
B2 O4 Li2 82.7(2) . 3_665
Li2 O4 Li2 82.6(2) . 3_665
B2 O4 Ho 126.63(17) . 2_645
Li2 O4 Ho 113.38(18) . 2_645
Li2 O4 Ho 108.63(17) 3_665 2_645
B2 O4 K 86.12(15) . .
Li2 O4 K 82.36(17) . .
Li2 O4 K 153.58(18) 3_665 .
Ho O4 K 97.24(7) 2_645 .
B2 O5 Li1 162.5(3) . 1_554
B2 O5 Li2 85.4(2) . 3_665
Li1 O5 Li2 92.3(2) 1_554 3_665
B2 O5 Ho 89.84(16) . .
Li1 O5 Ho 90.51(18) 1_554 .
Li2 O5 Ho 172.56(18) 3_665 .
B2 O5 K 106.71(16) . 2_655
Li1 O5 K 90.60(18) 1_554 2_655
Li2 O5 K 89.86(17) 3_665 2_655
Ho O5 K 97.01(7) . 2_655
B2 O6 Li1 118.9(2) . 4_675
B2 O6 Ho 93.15(15) . .
Li1 O6 Ho 118.82(18) 4_675 .
B2 O6 K 91.74(15) . .
Li1 O6 K 87.12(18) 4_675 .
Ho O6 K 146.38(9) . .
B2 O6 K 136.66(17) . 3_666
Li1 O6 K 99.07(19) 4_675 3_666
Ho O6 K 85.20(6) . 3_666
K O6 K 68.83(5) . 3_666
O1 B1 O2 121.7(3) . .
O1 B1 O3 123.3(2) . .
O2 B1 O3 114.8(2) . .
O1 B1 Ho 174.5(2) . 3_676
O2 B1 Ho 56.63(13) . 3_676
O3 B1 Ho 58.22(13) . 3_676
O1 B1 K 68.04(14) . 3_666
O2 B1 K 134.77(19) . 3_666
O3 B1 K 70.10(14) . 3_666
Ho B1 K 109.09(10) 3_676 3_666
O1 B1 K 67.31(15) . 2_656
O2 B1 K 63.55(14) . 2_656
O3 B1 K 151.89(19) . 2_656
Ho B1 K 114.00(10) 3_676 2_656
K B1 K 132.84(10) 3_666 2_656
O5 B2 O6 116.7(2) . .
O5 B2 O4 119.9(2) . .
O6 B2 O4 123.3(2) . .
O5 B2 Li2 58.75(19) . 3_665
O6 B2 Li2 175.4(2) . 3_665
O4 B2 Li2 61.19(19) . 3_665
O5 B2 Ho 60.21(13) . .
O6 B2 Ho 56.89(13) . .
O4 B2 Ho 174.1(2) . .
Li2 B2 Ho 118.71(18) 3_665 .
O5 B2 Li1 127.9(2) . 4_675
O6 B2 Li1 35.66(16) . 4_675
O4 B2 Li1 102.3(2) . 4_675
Li2 B2 Li1 145.5(2) 3_665 4_675
Ho B2 Li1 80.82(13) . 4_675
O5 B2 K 156.68(19) . .
O6 B2 K 61.36(13) . .
O4 B2 K 66.76(14) . .
Li2 B2 K 123.05(17) 3_665 .
Ho B2 K 110.66(10) . .
Li1 B2 K 65.78(13) 4_675 .
O5 B2 K 50.45(13) . 2_655
O6 B2 K 107.03(17) . 2_655
O4 B2 K 108.21(16) . 2_655
Li2 B2 K 69.65(15) 3_665 2_655
Ho B2 K 76.61(7) . 2_655
Li1 B2 K 90.08(14) 4_675 2_655
K B2 K 152.26(10) . 2_655
O5 Li1 O6 125.2(3) 1_556 4_576
O5 Li1 O2 100.5(3) 1_556 3_677
O6 Li1 O2 109.8(3) 4_576 3_677
O5 Li1 O2 106.8(3) 1_556 .
O6 Li1 O2 107.4(3) 4_576 .
O2 Li1 O2 105.6(2) 3_677 .
O5 Li1 Li1 113.0(3) 1_556 3_677
O6 Li1 Li1 121.7(4) 4_576 3_677
O2 Li1 Li1 54.7(2) 3_677 3_677
O2 Li1 Li1 50.9(2) . 3_677
O5 Li1 Li2 45.83(17) 1_556 3_666
O6 Li1 Li2 96.0(2) 4_576 3_666
O2 Li1 Li2 146.2(3) 3_677 3_666
O2 Li1 Li2 86.2(2) . 3_666
Li1 Li1 Li2 127.8(3) 3_677 3_666
O5 Li1 B2 134.8(3) 1_556 4_576
O6 Li1 B2 25.40(12) 4_576 4_576
O2 Li1 B2 120.1(2) 3_677 4_576
O2 Li1 B2 82.12(19) . 4_576
Li1 Li1 B2 106.8(3) 3_677 4_576
Li2 Li1 B2 92.5(2) 3_666 4_576
O5 Li1 Ho 51.62(14) 1_556 1_556
O6 Li1 Ho 127.8(3) 4_576 1_556
O2 Li1 Ho 49.70(13) 3_677 1_556
O2 Li1 Ho 123.6(2) . 1_556
Li1 Li1 Ho 87.0(3) 3_677 1_556
Li2 Li1 Ho 97.22(19) 3_666 1_556
B2 Li1 Ho 152.9(2) 4_576 1_556
O5 Li1 K 153.6(3) 1_556 4_576
O6 Li1 K 56.94(15) 4_576 4_576
O2 Li1 K 59.54(15) 3_677 4_576
O2 Li1 K 95.84(19) . 4_576
Li1 Li1 K 71.2(2) 3_677 4_576
Li2 Li1 K 152.3(2) 3_666 4_576
B2 Li1 K 60.64(12) 4_576 4_576
Ho Li1 K 104.39(16) 1_556 4_576
O5 Li1 K 55.18(14) 1_556 2_656
O6 Li1 K 155.1(3) 4_576 2_656
O2 Li1 K 93.60(19) 3_677 2_656
O2 Li1 K 56.03(13) . 2_656
Li1 Li1 K 65.0(2) 3_677 2_656
Li2 Li1 K 66.48(16) 3_666 2_656
B2 Li1 K 132.9(2) 4_576 2_656
Ho Li1 K 73.99(11) 1_556 2_656
K Li1 K 136.18(17) 4_576 2_656
O5 Li1 K 105.3(2) 1_556 2_556
O6 Li1 K 49.82(14) 4_576 2_556
O2 Li1 K 70.20(16) 3_677 2_556
O2 Li1 K 147.8(2) . 2_556
Li1 Li1 K 116.4(3) 3_677 2_556
Li2 Li1 K 115.49(19) 3_666 2_556
B2 Li1 K 73.85(13) 4_576 2_556
Ho Li1 K 79.13(12) 1_556 2_556
K Li1 K 53.73(8) 4_576 2_556
K Li1 K 153.02(17) 2_656 2_556
O5 Li1 Ho 91.43(19) 1_556 4_576
O6 Li1 Ho 34.13(12) 4_576 4_576
O2 Li1 Ho 127.6(2) 3_677 4_576
O2 Li1 Ho 119.4(2) . 4_576
Li1 Li1 Ho 155.1(3) 3_677 4_576
Li2 Li1 Ho 66.36(15) 3_666 4_576
B2 Li1 Ho 48.91(10) 4_576 4_576
Ho Li1 Ho 113.13(15) 1_556 4_576
K Li1 Ho 89.02(12) 4_576 4_576
K Li1 Ho 132.83(16) 2_656 4_576
K Li1 Ho 57.46(8) 2_556 4_576
O4 Li2 O1 117.7(3) . 3_666
O4 Li2 O5 121.6(3) . 3_665
O1 Li2 O5 104.2(2) 3_666 3_665
O4 Li2 O4 97.4(2) . 3_665
O1 Li2 O4 138.1(3) 3_666 3_665
O5 Li2 O4 71.87(19) 3_665 3_665
O4 Li2 B2 114.2(3) . 3_665
O1 Li2 B2 127.2(3) 3_666 3_665
O5 Li2 B2 35.81(13) 3_665 3_665
O4 Li2 B2 36.07(13) 3_665 3_665
O4 Li2 Li2 50.36(18) . 3_665
O1 Li2 Li2 157.1(4) 3_666 3_665
O5 Li2 Li2 98.3(3) 3_665 3_665
O4 Li2 Li2 47.08(18) 3_665 3_665
B2 Li2 Li2 71.0(2) 3_665 3_665
O4 Li2 Li1 103.6(2) . 3_666
O1 Li2 Li1 82.7(2) 3_666 3_666
O5 Li2 Li1 41.90(16) 3_665 3_666
O4 Li2 Li1 111.8(2) 3_665 3_666
B2 Li2 Li1 76.7(2) 3_665 3_666
Li2 Li2 Li1 117.6(3) 3_665 3_666
O4 Li2 K 60.13(15) . .
O1 Li2 K 57.63(15) 3_666 .
O5 Li2 K 136.1(2) 3_665 .
O4 Li2 K 149.7(2) 3_665 .
B2 Li2 K 168.2(2) 3_665 .
Li2 Li2 K 107.6(3) 3_665 .
Li1 Li2 K 94.27(19) 3_666 .
O4 Li2 K 166.7(3) . 4_565
O1 Li2 K 57.38(14) 3_666 4_565
O5 Li2 K 53.75(13) 3_665 4_565
O4 Li2 K 92.61(18) 3_665 4_565
B2 Li2 K 69.92(15) 3_665 4_565
Li2 Li2 K 138.9(3) 3_665 4_565
Li1 Li2 K 64.25(15) 3_666 4_565
K Li2 K 113.23(15) . 4_565
O4 Li2 Ho 124.8(2) . 2_545
O1 Li2 Ho 41.02(12) 3_666 2_545
O5 Li2 Ho 113.6(2) 3_665 2_545
O4 Li2 Ho 100.8(2) 3_665 2_545
B2 Li2 Ho 110.9(2) 3_665 2_545
Li2 Li2 Ho 124.5(3) 3_665 2_545
Li1 Li2 Ho 116.4(2) 3_666 2_545
K Li2 Ho 79.78(12) . 2_545
K Li2 Ho 61.14(9) 4_565 2_545
O4 Li2 Ho 109.4(2) . 4_575
O1 Li2 Ho 104.8(2) 3_666 4_575
O5 Li2 Ho 96.00(19) 3_665 4_575
O4 Li2 Ho 37.84(11) 3_665 4_575
B2 Li2 Ho 64.87(14) 3_665 4_575
Li2 Li2 Ho 68.4(2) 3_665 4_575
Li1 Li2 Ho 136.8(2) 3_666 4_575
K Li2 Ho 126.11(16) . 4_575
K Li2 Ho 83.89(12) 4_565 4_575
Ho Li2 Ho 64.32(10) 2_545 4_575
O4 Li2 Ho 36.23(12) . 2_645
O1 Li2 Ho 115.7(2) 3_666 2_645
O5 Li2 Ho 90.24(19) 3_665 2_645
O4 Li2 Ho 106.1(2) 3_665 2_645
B2 Li2 Ho 100.34(19) 3_665 2_645
Li2 Li2 Ho 67.6(2) 3_665 2_645
Li1 Li2 Ho 67.73(15) 3_666 2_645
K Li2 Ho 68.87(10) . 2_645
K Li2 Ho 131.97(16) 4_565 2_645
Ho Li2 Ho 148.65(17) 2_545 2_645
Ho Li2 Ho 136.05(16) 4_575 2_645

loop_
_geom_bond_atom_site_label_1
_geom_bond_atom_site_label_2
_geom_bond_distance
_geom_bond_site_symmetry_2
Ho O4 2.2975(19) 2_655
Ho O6 2.3087(19) .
Ho O1 2.3095(19) 4_575
Ho O2 2.323(2) 3_676
Ho O3 2.3310(19) .
Ho O3 2.3618(19) 3_676
Ho O5 2.388(2) .
Ho B2 2.752(3) .
Ho B1 2.777(3) 3_676
Ho Li1 3.046(5) 1_554
Ho Li2 3.402(5) 2
Ho K 3.4519(6) 3_666
K O6 2.671(2) .
K O1 2.717(2) 3_666
K O5 2.730(2) 2_645
K O2 2.765(2) 2_646
K O6 2.767(2) 3_666
K O3 2.769(2) 3_666
K O4 2.801(2) .
K O1 2.855(2) 2_646
K B1 2.913(3) 3_666
K B2 3.042(3) .
K K 3.0743(12) 3_666
K B1 3.089(3) 2_646
O1 B1 1.374(3) .
O1 Li2 1.975(6) 3_666
O2 B1 1.392(4) .
O2 Li1 1.959(6) 3_677
O2 Li1 2.061(6) .
O3 B1 1.399(4) .
O4 B2 1.390(3) .
O4 Li2 1.967(6) .
O4 Li2 2.068(6) 3_665
O5 B2 1.374(3) .
O5 Li1 1.870(5) 1_554
O5 Li2 2.008(6) 3_665
O6 B2 1.377(4) .
O6 Li1 1.871(5) 4_675
B2 Li2 2.342(6) 3_665
B2 Li1 2.808(6) 4_675
Li1 Li1 2.432(10) 3_677
Li1 Li2 2.798(7) 3_666
Li2 Li2 2.663(10) 3_665
